data_7133637
loop_
_publ_author_name
'Wang, Yi-Chao'
'Chen, Mo-Han'
'Fan, Zi-Wen'
'Wang, Yue'
'Huang, Cai-Xiang'
'Wang, Hui-Fang'
'Lang, Jian-Ping'
'Niu, Zheng'

_publ_section_title
;
 Enhanced water stability of MOFs <i>via</i> multiple hydrogen bonds and
 their application in water harvesting.
;
_journal_issue 77
_journal_name_full 'Chemical communications (Cambridge, England)'
_journal_page_first 10692
_journal_page_last 10695
_journal_paper_doi 10.1039/d4cc03654a
_journal_volume 60
_journal_year 2024
_chemical_formula_moiety 'C27 H18 Cu3 N6 O15, 23(H2 O)'
_chemical_formula_sum 'C27 H64 Cu3 N6 O38'
_chemical_formula_weight 1271.46
_space_group_crystal_system tetragonal
_space_group_IT_number 87
_space_group_name_Hall '-I 4'
_space_group_name_H-M_alt 'I 4/m'
_atom_sites_solution_hydrogens mixed
_atom_sites_solution_primary dual
_audit_creation_date 2024-06-22
_audit_creation_method
;
Olex2 1.3
(compiled 2020.11.12 svn.r5f609507 for OlexSys, GUI svn.r6408)
;
_audit_update_record
;
2024-06-26 deposited with the CCDC.	2024-08-29 downloaded from the CCDC.
;
_cell_angle_alpha 90
_cell_angle_beta 90
_cell_angle_gamma 90
_cell_formula_units_Z 16
_cell_length_a 26.5441(12)
_cell_length_b 26.5441(12)
_cell_length_c 37.881(2)
_cell_measurement_reflns_used 9962
_cell_measurement_temperature 150.00
_cell_measurement_theta_max 26.37
_cell_measurement_theta_min 2.17
_cell_volume 26691(2)
_computing_cell_refinement 'SAINT V8.40B (?, 2016)'
_computing_data_reduction 'SAINT V8.40B (?, 2016)'
_computing_molecular_graphics 'Olex2 1.3 (Dolomanov et al., 2009)'
_computing_publication_material 'Olex2 1.3 (Dolomanov et al., 2009)'
_computing_structure_refinement 'SHELXL 2018/3 (Sheldrick, 2015)'
_computing_structure_solution 'SHELXT 2018/2 (Sheldrick, 2018)'
_diffrn_ambient_temperature 150.00
_diffrn_measured_fraction_theta_full 0.999
_diffrn_measured_fraction_theta_max 0.999
_diffrn_measurement_device_type 'Bruker APEX-II CCD'
_diffrn_measurement_method '\f and \w scans'
_diffrn_radiation_type MoK\a
_diffrn_radiation_wavelength 0.71073
_diffrn_reflns_av_R_equivalents 0.0773
_diffrn_reflns_av_unetI/netI 0.0418
_diffrn_reflns_Laue_measured_fraction_full 0.999
_diffrn_reflns_Laue_measured_fraction_max 0.999
_diffrn_reflns_limit_h_max 33
_diffrn_reflns_limit_h_min -25
_diffrn_reflns_limit_k_max 33
_diffrn_reflns_limit_k_min -33
_diffrn_reflns_limit_l_max 47
_diffrn_reflns_limit_l_min -41
_diffrn_reflns_number 109946
_diffrn_reflns_point_group_measured_fraction_full 0.999
_diffrn_reflns_point_group_measured_fraction_max 0.999
_diffrn_reflns_theta_full 25.242
_diffrn_reflns_theta_max 26.391
_diffrn_reflns_theta_min 1.798
_diffrn_source_current 1.0
_diffrn_source_power 0.05
_diffrn_source_voltage 50.0
_diffrn_standards_number 0
_exptl_absorpt_coefficient_mu 1.034
_exptl_absorpt_correction_T_max 0.7454
_exptl_absorpt_correction_T_min 0.4475
_exptl_absorpt_correction_type none
_exptl_absorpt_process_details
;
SADABS-2016/2 (Bruker,2016/2) was used for absorption correction.
wR2(int) was 0.1022 before and 0.0850 after correction.
The Ratio of minimum to maximum transmission is 0.6003.
The \l/2 correction factor is Not present.
;
_exptl_crystal_colour 'clear bluish blue'
_exptl_crystal_colour_lustre clear
_exptl_crystal_colour_modifier bluish
_exptl_crystal_colour_primary blue
_exptl_crystal_density_diffrn 1.266
_exptl_crystal_description block
_exptl_crystal_F_000 10544
_refine_diff_density_max 1.269
_refine_diff_density_min -0.927
_refine_diff_density_rms 0.118
_refine_ls_extinction_method none
_refine_ls_goodness_of_fit_ref 1.077
_refine_ls_hydrogen_treatment constr
_refine_ls_matrix_type full
_refine_ls_number_parameters 803
_refine_ls_number_reflns 13897
_refine_ls_number_restraints 79
_refine_ls_restrained_S_all 1.094
_refine_ls_R_factor_all 0.0760
_refine_ls_R_factor_gt 0.0598
_refine_ls_shift/su_max 0.001
_refine_ls_shift/su_mean 0.000
_refine_ls_structure_factor_coef Fsqd
_refine_ls_weighting_details 'w=1/[\s^2^(Fo^2^)+(0.0982P)^2^+150.2373P] where P=(Fo^2^+2Fc^2^)/3'
_refine_ls_weighting_scheme calc
_refine_ls_wR_factor_gt 0.1744
_refine_ls_wR_factor_ref 0.1887
_reflns_Friedel_coverage 0.000
_reflns_number_gt 11309
_reflns_number_total 13897
_reflns_threshold_expression 'I > 2\s(I)'
_cod_data_source_file d4cc03654a2.cif
_cod_data_source_block mo_nz20240306a_0m
_cod_depositor_comments 'Adding full bibliography for 7133637--7133639.cif.'
_cod_original_cell_volume 26690(3)
_cod_database_code 7133637
_shelx_shelxl_version_number 2018/3
_shelx_space_group_comment
;
The symmetry employed for this shelxl refinement is uniquely defined
by the following loop, which should always be used as a source of
symmetry information in preference to the above space-group names.
They are only intended as comments.
;
_olex2_refinement_description
;
1. Restrained distances
 Cu02-H01D \\sim Cu02-H01E
 with sigma of 0.02
2. Uiso/Uaniso restraints and constraints
O00A \\sim O01Z: within 3.1A with sigma of 0.005 and sigma for terminal atoms
of 0.01 within 3.1A
Uanis(O13) \\sim Ueq: with sigma of 0.01 and sigma for terminal atoms of 0.02
Uanis(O3) \\sim Ueq, Uanis(O2) \\sim Ueq: with sigma of 0.1 and sigma for
terminal atoms of 0.2
Uanis(O1) \\sim Ueq: with sigma of 0.005 and sigma for terminal atoms of 0.01
Uanis(O2) \\sim Ueq, Uanis(O4) \\sim Ueq, Uanis(O5) \\sim Ueq: with sigma of
0.005 and sigma for terminal atoms of 0.01
Uanis(O8) \\sim Ueq: with sigma of 0.01 and sigma for terminal atoms of 0.02
Uanis(O12) \\sim Ueq: with sigma of 0.01 and sigma for terminal atoms of 0.02
Uanis(O11) \\sim Ueq: with sigma of 0.01 and sigma for terminal atoms of 0.02
Uanis(O012) \\sim Ueq, Uanis(O01Z) \\sim Ueq: with sigma of 0.005 and sigma for
terminal atoms of 0.01
Uanis(O14) \\sim Ueq: with sigma of 0.005 and sigma for terminal atoms of 0.01
Uanis(O3) \\sim Ueq: with sigma of 0.005 and sigma for terminal atoms of 0.01
3. Others
 Fixed Sof: H01A(0.5) H01J(0.5) H01K(0.5) H01U(0.5) H01D(0.5) H01E(0.5)
 O020(0.5) H02A(0.5) H02B(0.5) O021(0.5) H02C(0.5) H02D(0.5) O022(0.5)
 H02E(0.5) H02F(0.5) O023(0.5) H02G(0.5) H02H(0.5) O7(0.25) H7A(0.25) H7B(0.25)
 O4(0.25) H4A(0.25) H4B(0.25) O5(0.375) H5A(0.375) H5B(0.375) O6(0.125)
 H6A(0.125) H6B(0.125) O2(0.25) H2A(0.25) H2B(0.25) O1(0.25) H1A(0.25)
 H1B(0.25) O3(0.125) H3A(0.125) H3B(0.125) O8(0.125) H8A(0.125) H8B(0.125)
 O9(0.25) H9A(0.25) H9B(0.25) O10(0.25) H10A(0.25) H10B(0.25) O12(0.125)
 H12A(0.125) H12B(0.125) O11(0.25) H11A(0.25) H11B(0.25) O13(0.125) H13A(0.125)
 H13B(0.125) O14(0.125) H14A(0.125) H14B(0.125) O15(0.5) H15A(0.5) H15B(0.5)
 O16(0.25) H16A(0.25) H16B(0.25) O17(0.125) H17A(0.125) H17B(0.125) O18(0.25)
 H18A(0.25) H18B(0.25)
4.a Riding coordinates:
 O00H(H00C,H00D), O00J(H00E,H00F), O00K(H00G,H00K), N00L(H00L), O00M(H00H,
 H00I), O00N(H00J,H00M), N00O(H00O), O00P(H00N,H00P), O00R(H00Q,H00R),
 O00V(H00T,H00U), O00W(H00V,H00W), O00X(H00X,H00Y), O00Y(H00Z,H), O00Z(H00,HA),
 O012(H01A,H01B), O013(H01F,H01G), O018(H01J,H01K), O019(H01L,H01O), O01F(H01Q,
 H01R), O01G(H01S,H01T), O01O(H01U,H01V), O01V(H01W,H01X), O01Z(H01D,H01E),
 O020(H02A,H02B), O021(H02C,H02D), O022(H02E,H02F), O023(H02G,H02H), O7(H7A,
 H7B), O4(H4A,H4B), O5(H5A,H5B), O6(H6A,H6B), O2(H2A,H2B), O1(H1A,H1B), O3(H3A,
 H3B), O8(H8A,H8B), O9(H9A,H9B), O10(H10A,H10B), O12(H12A,H12B), O11(H11A,H11B),
  O13(H13A,H13B), O14(H14A,H14B), O15(H15A,H15B), O16(H16A,H16B), O17(H17A,
 H17B), O18(H18A,H18B)
4.b Rotating group:
 O009(H00A,H00B)
4.c Aromatic/amide H refined with riding coordinates:
 N00S(H00S), C010(H010), C016(H016), C017(H017), C01A(H01C), C01H(H01H),
 C01I(H01I), C01M(H01M), C01N(H01N), C01P(H01P)
;
_smtbx_masks_void_probe_radius 1.2
_smtbx_masks_void_truncation_radius 1.2
_olex2_submission_special_instructions 'No special instructions were received'

loop_
_space_group_symop_operation_xyz
'x, y, z'
'-x, -y, z'
'-y, x, z'
'y, -x, z'
'x+1/2, y+1/2, z+1/2'
'-x+1/2, -y+1/2, z+1/2'
'-y+1/2, x+1/2, z+1/2'
'y+1/2, -x+1/2, z+1/2'
'-x, -y, -z'
'x, y, -z'
'y, -x, -z'
'-y, x, -z'
'-x+1/2, -y+1/2, -z+1/2'
'x+1/2, y+1/2, -z+1/2'
'y+1/2, -x+1/2, -z+1/2'
'-y+1/2, x+1/2, -z+1/2'

loop_
_atom_site_label
_atom_site_type_symbol
_atom_site_fract_x
_atom_site_fract_y
_atom_site_fract_z
_atom_site_U_iso_or_equiv
_atom_site_adp_type
_atom_site_occupancy
_atom_site_site_symmetry_order
_atom_site_calc_flag
_atom_site_refinement_flags_posn
_atom_site_refinement_flags_adp
_atom_site_refinement_flags_occupancy
_atom_site_disorder_assembly
_atom_site_disorder_group
Cu01 Cu 0.94853(2) 0.29442(2) 0.500000 0.01439(15) Uani 1 2 d S T P . .
Cu02 Cu 0.93111(2) 0.39167(2) 0.500000 0.01476(15) Uani 1 2 d DS T P . .
Cu03 Cu 0.76729(2) 0.15776(2) 0.30172(2) 0.01970(13) Uani 1 1 d . . . . .
Cu04 Cu 0.82425(2) 0.11853(2) 0.35121(2) 0.02077(13) Uani 1 1 d . . . . .
O005 O 0.85695(11) 0.71052(11) 0.33335(7) 0.0272(6) Uani 1 1 d . . . . .
O006 O 0.73664(11) 0.41083(11) 0.21760(8) 0.0266(6) Uani 1 1 d . . . . .
O007 O 0.90353(12) 0.75951(11) 0.36906(8) 0.0300(7) Uani 1 1 d . . . . .
O008 O 1.01574(12) 0.60496(11) 0.46405(8) 0.0320(7) Uani 1 1 d . . . . .
O009 O 0.86741(13) 0.07515(12) 0.38837(9) 0.0377(8) Uani 1 1 d . . . . .
H00A H 0.882527 0.095482 0.403106 0.056 Uiso 1 1 d R U . . .
H00B H 0.891989 0.059769 0.377454 0.056 Uiso 1 1 d R U . . .
O00A O 0.88290(12) 0.37458(11) 0.46288(8) 0.0304(7) Uani 1 1 d . U . . .
O00B O 0.64880(12) 0.61913(11) 0.17370(8) 0.0302(7) Uani 1 1 d . . . . .
O00C O 0.81542(13) 0.18295(11) 0.37591(8) 0.0320(7) Uani 1 1 d . . . . .
O00D O 0.67415(12) 0.43730(11) 0.18223(7) 0.0285(7) Uani 1 1 d . . . . .
O00E O 0.78049(12) 0.21968(11) 0.32850(8) 0.0310(7) Uani 1 1 d . . . . .
O00F O 1.00163(13) 0.68756(12) 0.46392(8) 0.0363(8) Uani 1 1 d . . . . .
O00G O 0.66538(12) 0.66705(11) 0.22110(7) 0.0287(7) Uani 1 1 d . . . . .
O00H O 0.73444(13) 0.19708(13) 0.25617(9) 0.0398(8) Uani 1 1 d . . . . .
H00C H 0.706312 0.197168 0.249328 0.060 Uiso 1 1 d R U . . .
H00D H 0.751002 0.188838 0.237228 0.060 Uiso 1 1 d R U . . .
O00I O 0.89671(13) 0.29200(11) 0.46378(9) 0.0361(8) Uani 1 1 d . . . . .
O00J O 0.95755(14) 0.46954(14) 0.41379(10) 0.0476(9) Uani 1 1 d . . . . .
H00E H 0.941140 0.446908 0.402560 0.071 Uiso 1 1 d R U . . .
H00F H 0.976000 0.448938 0.422440 0.071 Uiso 1 1 d R U . . .
O00K O 0.93142(18) 0.11032(16) 0.43934(11) 0.0593(11) Uani 1 1 d . . . . .
H00G H 0.914669 0.115298 0.458775 0.089 Uiso 1 1 d R U . A 1
H00K H 0.941399 0.079478 0.441655 0.089 Uiso 1 1 d R U . . .
N00L N 0.75755(16) 0.55877(15) 0.30351(10) 0.0372(10) Uani 1 1 d . . . . .
H00L H 0.759308 0.590993 0.308848 0.045 Uiso 1 1 d R U . . .
O00M O 0.83482(16) 0.45798(17) 0.20937(12) 0.0594(11) Uani 1 1 d . . . . .
H00H H 0.848561 0.471468 0.228188 0.089 Uiso 1 1 d R U . . .
H00I H 0.807481 0.446988 0.209328 0.089 Uiso 1 1 d R U . . .
O00N O 0.56451(16) 0.46603(17) 0.15854(12) 0.0609(11) Uani 1 1 d . . . . .
H00J H 0.533695 0.449877 0.156317 0.091 Uiso 1 1 d R U . . .
H00M H 0.576485 0.457097 0.178767 0.091 Uiso 1 1 d R U . . .
N00O N 0.78103(17) 0.40208(15) 0.35040(11) 0.0400(10) Uani 1 1 d . . . . .
H00O H 0.756708 0.389824 0.331515 0.048 Uiso 1 1 d R U . . .
O00P O 0.94065(17) 0.31678(18) 0.32370(13) 0.0655(12) Uani 1 1 d . . . . .
H00N H 0.971428 0.320651 0.315295 0.098 Uiso 1 1 d R U . . .
H00P H 0.942278 0.293681 0.335595 0.098 Uiso 1 1 d R U . . .
N00Q N 0.76709(16) 0.47885(15) 0.32729(10) 0.0359(9) Uani 1 1 d . . . . .
O00R O 0.92878(16) 0.41365(17) 0.35561(11) 0.0579(11) Uani 1 1 d . . . . .
H00Q H 0.936881 0.378388 0.349995 0.087 Uiso 1 1 d R U . . .
H00R H 0.892311 0.424078 0.360315 0.087 Uiso 1 1 d R U . . .
N00S N 0.87559(16) 0.53575(15) 0.39035(11) 0.0390(10) Uani 1 1 d . . . . .
H00S H 0.889434 0.512906 0.404114 0.047 Uiso 1 1 calc R U . . .
N00T N 0.81566(16) 0.54936(14) 0.34689(10) 0.0357(9) Uani 1 1 d . . . . .
N00U N 0.83231(16) 0.46747(15) 0.37015(10) 0.0374(10) Uani 1 1 d . . . . .
O00V O 0.93749(16) 0.23040(18) 0.36876(11) 0.0605(11) Uani 1 1 d . . . . .
H00T H 0.960234 0.212342 0.379367 0.091 Uiso 1 1 d R U . . .
H00U H 0.919984 0.215922 0.355227 0.091 Uiso 1 1 d R U . . .
O00W O 0.74502(19) 0.66607(16) 0.32612(12) 0.0649(12) Uani 1 1 d . . . . .
H00V H 0.776744 0.673404 0.323731 0.097 Uiso 1 1 d R U . . .
H00W H 0.740714 0.657164 0.346331 0.097 Uiso 1 1 d R U . . .
O00X O 0.87893(18) 0.59677(18) 0.28873(11) 0.0647(12) Uani 1 1 d . . . . .
H00X H 0.905401 0.614833 0.292636 0.097 Uiso 1 1 d R U . . .
H00Y H 0.861390 0.587583 0.310766 0.097 Uiso 1 1 d R U . . .
O00Y O 0.99486(17) 0.1868(2) 0.41906(12) 0.0680(13) Uani 1 1 d . . . . .
H00Z H 1.016147 0.172682 0.407744 0.102 Uiso 1 1 d R U . . .
H H 0.971047 0.167102 0.426784 0.102 Uiso 1 1 d R U . . .
O00Z O 0.70509(16) 0.35140(19) 0.29959(10) 0.0597(11) Uani 1 1 d . . . . .
H00 H 0.686351 0.329586 0.310635 0.090 Uiso 1 1 d R U . . .
HA H 0.683811 0.373046 0.290905 0.090 Uiso 1 1 d R U . . .
C010 C 0.68045(16) 0.53335(16) 0.20873(11) 0.0268(9) Uani 1 1 d . . . . .
H010 H 0.662208 0.528389 0.187433 0.032 Uiso 1 1 calc R U . . .
C011 C 0.68363(16) 0.58083(16) 0.22386(11) 0.0265(9) Uani 1 1 d . . . . .
O012 O 0.9700(2) 0.21749(19) 0.500000 0.0712(19) Uani 1 2 d S TU P . .
H01A H 0.999928 0.214546 0.509130 0.107 Uiso 0.5 1 d R U P . .
H01B H 0.954288 0.185736 0.500000 0.107 Uiso 1 2 d R U P . .
O013 O 0.96660(19) 0.46010(19) 0.29724(12) 0.0668(12) Uani 1 1 d . . . . .
H01F H 0.942270 0.479357 0.289868 0.100 Uiso 1 1 d R U . . .
H01G H 0.951270 0.443847 0.315018 0.100 Uiso 1 1 d R U . . .
C014 C 0.87699(15) 0.33074(15) 0.45126(10) 0.0216(8) Uani 1 1 d . . . . .
C015 C 0.90102(16) 0.67284(17) 0.38108(11) 0.0274(9) Uani 1 1 d . . . . .
C016 C 0.70819(17) 0.58776(17) 0.25594(12) 0.0314(10) Uani 1 1 d . . . . .
H016 H 0.709277 0.620235 0.266447 0.038 Uiso 1 1 calc R U . . .
C017 C 0.93839(16) 0.67904(17) 0.40641(11) 0.0273(9) Uani 1 1 d . . . . .
H017 H 0.953257 0.711133 0.410241 0.033 Uiso 1 1 calc R U . . .
O018 O 0.8220(3) 0.2150(3) 0.500000 0.094(3) Uani 1 2 d S T P . .
H01J H 0.801838 0.205888 0.516950 0.140 Uiso 0.5 1 d R U P . .
H01K H 0.804788 0.209888 0.480800 0.140 Uiso 0.5 1 d R U P . .
O019 O 0.89420(19) 0.5057(2) 0.25718(13) 0.0740(14) Uani 1 1 d . . . . .
H01L H 0.880539 0.534314 0.263005 0.111 Uiso 1 1 d R U . . .
H01O H 0.924179 0.513594 0.239995 0.111 Uiso 1 1 d R U . . .
C01A C 0.83607(16) 0.27651(16) 0.40572(10) 0.0245(8) Uani 1 1 d . . . . .
H01C H 0.848167 0.247640 0.417877 0.029 Uiso 1 1 calc R U . . .
C01B C 0.88584(15) 0.71767(17) 0.35965(10) 0.0248(8) Uani 1 1 d . . . . .
C01C C 0.80915(17) 0.27138(16) 0.37440(11) 0.0269(9) Uani 1 1 d . . . . .
C01D C 0.84501(16) 0.32464(16) 0.41896(10) 0.0245(8) Uani 1 1 d . . . . .
C01E C 0.70433(16) 0.49322(16) 0.22520(11) 0.0259(9) Uani 1 1 d . . . . .
O01F O 0.35979(18) 0.8238(2) 0.23260(14) 0.0794(16) Uani 1 1 d . . . . .
H01Q H 0.382309 0.823725 0.213838 0.119 Uiso 1 1 d R U . . .
H01R H 0.376549 0.832945 0.251838 0.119 Uiso 1 1 d R U . . .
O01G O 0.5638(2) 0.4574(2) 0.23305(13) 0.0798(15) Uani 1 1 d . . . . .
H01S H 0.576900 0.452027 0.250435 0.120 Uiso 1 1 d R U . . .
H01T H 0.562780 0.484727 0.233475 0.120 Uiso 1 1 d R U . . .
C01H C 0.72971(17) 0.49970(16) 0.25722(11) 0.0292(9) Uani 1 1 d . . . . .
H01H H 0.745816 0.471942 0.268320 0.035 Uiso 1 1 calc R U . . .
C01I C 0.79173(18) 0.31387(17) 0.35693(11) 0.0304(10) Uani 1 1 d . . . . .
H01I H 0.773293 0.310123 0.335601 0.037 Uiso 1 1 calc R U . . .
C01J C 0.73111(17) 0.54715(17) 0.27260(11) 0.0312(10) Uani 1 1 d . . . . .
C01K C 0.95359(16) 0.63772(17) 0.42593(11) 0.0267(9) Uani 1 1 d . . . . .
C01L C 0.80081(18) 0.36165(17) 0.37012(12) 0.0317(10) Uani 1 1 d . . . . .
C01M C 0.93172(17) 0.59090(18) 0.42006(12) 0.0313(10) Uani 1 1 d . . . . .
H01M H 0.942425 0.562782 0.433643 0.038 Uiso 1 1 calc R U . . .
C01N C 0.87842(17) 0.62678(17) 0.37558(11) 0.0312(10) Uani 1 1 d . . . . .
H01N H 0.851946 0.623735 0.358839 0.037 Uiso 1 1 calc R U . . .
O01O O 0.8766(3) 0.1242(3) 0.500000 0.094(2) Uani 1 2 d S T P B 2
H01U H 0.904199 0.136180 0.491000 0.141 Uiso 0.5 1 d R U P B 2
H01V H 0.854989 0.148760 0.500000 0.141 Uiso 1 2 d R U P B 2
C01P C 0.82701(17) 0.36702(17) 0.40191(11) 0.0295(9) Uani 1 1 d . . . . .
H01P H 0.832405 0.399517 0.411706 0.035 Uiso 1 1 calc R U . . .
C01Q C 0.83956(19) 0.51812(17) 0.36844(12) 0.0335(10) Uani 1 1 d . . . . .
C01R C 0.70495(16) 0.44329(16) 0.20716(11) 0.0255(9) Uani 1 1 d . . . . .
C01S C 0.80073(16) 0.22118(15) 0.35849(11) 0.0250(8) Uani 1 1 d . . . . .
C01T C 0.99339(15) 0.64381(17) 0.45338(10) 0.0251(9) Uani 1 1 d . . . . .
C01U C 0.78073(19) 0.52715(17) 0.32640(12) 0.0334(10) Uani 1 1 d . . . . .
O01V O 0.7667(3) 0.1758(3) 0.44402(15) 0.109(2) Uani 1 1 d . . . . .
H01W H 0.785039 0.164395 0.426749 0.163 Uiso 1 1 d R U . . .
H01X H 0.758360 0.155155 0.463859 0.163 Uiso 1 1 d R U . . .
C01W C 0.79452(19) 0.45077(18) 0.34995(12) 0.0345(10) Uani 1 1 d . . . . .
C01X C 0.89434(18) 0.58445(18) 0.39460(12) 0.0332(10) Uani 1 1 d . . . . .
C01Y C 0.66424(16) 0.62585(16) 0.20498(11) 0.0255(9) Uani 1 1 d . . . . .
O01Z O 0.9169(3) 0.4701(2) 0.500000 0.086(2) Uani 1 2 d S TU P . .
H01D H 0.894264 0.491211 0.492390 0.128 Uiso 0.5 1 d DR U P . .
H01E H 0.939074 0.488931 0.510590 0.128 Uiso 0.5 1 d DR U P . .
O020 O 0.6179(3) 0.4120(3) 0.28820(19) 0.053(2) Uani 0.5 1 d . . P . .
H02A H 0.619549 0.438372 0.301801 0.080 Uiso 0.5 1 d R U P . .
H02B H 0.591089 0.396072 0.295311 0.080 Uiso 0.5 1 d R U P . .
O021 O 0.6603(3) 0.4673(4) 0.3372(2) 0.058(2) Uani 0.5 1 d . . P C 1
H02C H 0.639741 0.493610 0.331207 0.086 Uiso 0.5 1 d R U P C 1
H02D H 0.690721 0.474990 0.330517 0.086 Uiso 0.5 1 d R U P C 1
O022 O 0.7961(4) 0.0634(4) 0.4718(2) 0.077(3) Uani 0.5 1 d . . P D 2
H02E H 0.813864 0.079155 0.485299 0.115 Uiso 0.5 1 d R U P D 2
H02F H 0.818174 0.045775 0.458169 0.115 Uiso 0.5 1 d R U P D 2
O023 O 0.9001(4) 0.7210(4) 0.4852(2) 0.075(3) Uani 0.5 1 d . . P E -1
H02G H 0.882741 0.741427 0.471964 0.113 Uiso 0.5 1 d R U P E -1
H02H H 0.925851 0.712637 0.472244 0.113 Uiso 0.5 1 d R U P E -1
O7 O 0.8430(7) 0.6364(5) 0.500000 0.092(5) Uani 0.5 2 d S T P . .
H7A H 0.873784 0.647484 0.500000 0.138 Uiso 0.5 2 d R U P . .
H7B H 0.845954 0.603774 0.500000 0.138 Uiso 0.5 2 d R U P . .
O4 O 0.6843(6) 0.2319(7) 0.4489(4) 0.052(4) Uani 0.25 1 d . U P . .
H4A H 0.710199 0.215875 0.440367 0.078 Uiso 0.25 1 d R U P . .
H4B H 0.667319 0.208485 0.464958 0.078 Uiso 0.25 1 d R U P . .
O5 O 0.7257(6) 0.6328(6) 0.3945(3) 0.085(4) Uani 0.375 1 d . U P . .
H5A H 0.741295 0.652008 0.409536 0.127 Uiso 0.375 1 d R U P . .
H5B H 0.717985 0.603278 0.397376 0.127 Uiso 0.375 1 d R U P . .
O6 O 0.7079(9) 0.5604(11) 0.500000 0.065(7) Uani 0.25 2 d S T P . .
H6A H 0.688895 0.550507 0.516920 0.097 Uiso 0.125 1 d R U P . .
H6B H 0.699675 0.545337 0.480480 0.097 Uiso 0.125 1 d R U P . .
O2 O 0.8123(7) 0.4822(7) 0.4598(5) 0.067(5) Uani 0.25 1 d . U P F 1
H2A H 0.841985 0.495338 0.456494 0.100 Uiso 0.25 1 d R U P F 1
H2B H 0.802915 0.460188 0.473624 0.100 Uiso 0.25 1 d R U P F 1
O1 O 0.6125(7) 0.5569(8) 0.3427(5) 0.068(5) Uani 0.25 1 d . U P G 1
H1A H 0.579933 0.546875 0.352552 0.102 Uiso 0.25 1 d R U P G 1
H1B H 0.630444 0.574905 0.357142 0.102 Uiso 0.25 1 d R U P G 1
O3 O 0.7786(9) 0.4026(11) 0.500000 0.069(7) Uani 0.25 2 d S TU P H 1
H3A H 0.754180 0.377478 0.500000 0.103 Uiso 0.25 2 d R U P H 1
H3B H 0.793020 0.397388 0.483470 0.103 Uiso 0.125 1 d R U P H 1
O8 O 0.8931(14) 0.1598(13) 0.500000 0.097(10) Uani 0.25 2 d S TU P I 1
H8A H 0.862105 0.176934 0.504250 0.146 Uiso 0.125 1 d R U P I 1
H8B H 0.890475 0.165114 0.477410 0.146 Uiso 0.125 1 d R U P I 1
O9 O 0.8477(9) 0.5340(7) 0.4750(6) 0.091(7) Uani 0.25 1 d . . P J 2
H9A H 0.823380 0.532640 0.490281 0.136 Uiso 0.25 1 d R U P J 2
H9B H 0.874071 0.542540 0.487221 0.136 Uiso 0.25 1 d R U P J 2
O10 O 0.7266(13) 0.4431(10) 0.4287(11) 0.163(17) Uani 0.25 1 d . . P . .
H10A H 0.719142 0.422437 0.413362 0.244 Uiso 0.25 1 d R U P . .
H10B H 0.752242 0.454737 0.435172 0.244 Uiso 0.25 1 d R U P . .
O12 O 0.6981(15) 0.3090(13) 0.500000 0.100(10) Uani 0.25 2 d S TU P . .
H12A H 0.685275 0.282279 0.511930 0.150 Uiso 0.125 1 d R U P . .
H12B H 0.694325 0.299819 0.477250 0.150 Uiso 0.125 1 d R U P . .
O11 O 0.6597(10) 0.4010(11) 0.3971(7) 0.113(9) Uani 0.25 1 d . U P . .
H11A H 0.633806 0.381194 0.399508 0.169 Uiso 0.25 1 d R U P . .
H11B H 0.654856 0.417774 0.380348 0.169 Uiso 0.25 1 d R U P . .
O13 O 0.7511(13) 0.5369(13) 0.4303(9) 0.056(8) Uani 0.125 1 d . U P K 2
H13A H 0.775952 0.539780 0.444836 0.085 Uiso 0.125 1 d R U P K 2
H13B H 0.765122 0.546660 0.408016 0.085 Uiso 0.125 1 d R U P K 2
O14 O 0.6946(15) 0.5414(16) 0.3899(11) 0.074(11) Uani 0.125 1 d . U P L 1
H14A H 0.680022 0.521730 0.373917 0.111 Uiso 0.125 1 d R U P L 1
H14B H 0.704582 0.511740 0.401507 0.111 Uiso 0.125 1 d R U P L 1
O15 O 0.5131(3) 0.5495(3) 0.9632(2) 0.054(2) Uani 0.5 1 d . . P M -1
H15A H 0.504003 0.564427 0.983669 0.082 Uiso 0.5 1 d R U P M -1
H15B H 0.504643 0.525517 0.948689 0.082 Uiso 0.5 1 d R U P M -1
O16 O 0.6337(9) 0.5254(8) 0.3240(5) 0.083(7) Uani 0.25 1 d . . P N 2
H16A H 0.608411 0.522183 0.338429 0.125 Uiso 0.25 1 d R U P N 2
H16B H 0.655661 0.543143 0.335609 0.125 Uiso 0.25 1 d R U P N 2
O17 O 0.9259(11) 0.5572(13) 0.500000 0.102(12) Uani 0.25 2 d S T P O 2
H17A H 0.953501 0.561492 0.514630 0.153 Uiso 0.125 1 d R U P O 2
H17B H 0.948311 0.571272 0.483990 0.153 Uiso 0.125 1 d R U P O 2
O18 O 0.7885(9) 0.5842(9) 0.4533(8) 0.106(9) Uani 0.25 1 d . . P P 1
H18A H 0.793887 0.556484 0.445153 0.159 Uiso 0.25 1 d R U P P 1
H18B H 0.796597 0.601464 0.469173 0.159 Uiso 0.25 1 d R U P P 1

loop_
_atom_site_aniso_label
_atom_site_aniso_U_11
_atom_site_aniso_U_22
_atom_site_aniso_U_33
_atom_site_aniso_U_23
_atom_site_aniso_U_13
_atom_site_aniso_U_12
Cu01 0.0160(3) 0.0148(3) 0.0123(3) 0.000 0.000 -0.0005(2)
Cu02 0.0171(3) 0.0150(3) 0.0122(3) 0.000 0.000 -0.0008(2)
Cu03 0.0232(3) 0.0196(2) 0.0163(2) 0.00252(17) -0.00590(18) -0.00343(18)
Cu04 0.0243(3) 0.0207(2) 0.0173(2) 0.00268(18) -0.00650(18) -0.00287(19)
O005 0.0275(15) 0.0297(16) 0.0244(14) 0.0014(12) -0.0088(12) -0.0011(12)
O006 0.0289(16) 0.0231(14) 0.0278(15) -0.0020(12) -0.0104(12) 0.0015(12)
O007 0.0335(17) 0.0285(16) 0.0279(15) -0.0031(12) -0.0118(13) -0.0005(13)
O008 0.0387(18) 0.0271(16) 0.0301(16) 0.0061(12) -0.0195(13) -0.0068(13)
O009 0.047(2) 0.0338(18) 0.0317(17) 0.0030(14) -0.0168(15) 0.0047(15)
O00A 0.0393(17) 0.0222(15) 0.0297(15) -0.0007(12) -0.0184(13) -0.0032(13)
O00B 0.0363(17) 0.0284(16) 0.0260(15) -0.0053(12) -0.0122(13) 0.0066(13)
O00C 0.0474(19) 0.0261(16) 0.0225(14) -0.0010(12) -0.0107(13) -0.0032(14)
O00D 0.0367(17) 0.0263(15) 0.0225(14) -0.0029(12) -0.0124(13) 0.0013(13)
O00E 0.0441(19) 0.0262(15) 0.0227(14) -0.0009(12) -0.0134(13) -0.0066(13)
O00F 0.0387(18) 0.0362(18) 0.0340(17) -0.0135(14) -0.0233(14) 0.0113(14)
O00G 0.0372(17) 0.0253(15) 0.0235(14) -0.0052(12) -0.0081(12) 0.0060(13)
O00H 0.0402(19) 0.0385(19) 0.0407(18) 0.0143(15) -0.0199(15) -0.0084(15)
O00I 0.0457(19) 0.0234(16) 0.0393(17) -0.0074(13) -0.0282(15) 0.0060(14)
O00J 0.048(2) 0.044(2) 0.051(2) 0.0128(17) -0.0130(17) -0.0016(17)
O00K 0.081(3) 0.053(2) 0.044(2) -0.0042(18) -0.020(2) 0.004(2)
N00L 0.051(3) 0.027(2) 0.034(2) -0.0037(16) -0.0251(19) 0.0009(18)
O00M 0.046(2) 0.062(3) 0.070(3) -0.004(2) -0.008(2) -0.005(2)
O00N 0.050(2) 0.060(3) 0.073(3) -0.010(2) -0.015(2) 0.006(2)
N00O 0.055(3) 0.029(2) 0.036(2) 0.0033(17) -0.0290(19) -0.0072(19)
O00P 0.063(3) 0.062(3) 0.071(3) 0.007(2) -0.002(2) -0.003(2)
N00Q 0.048(2) 0.029(2) 0.031(2) 0.0009(16) -0.0236(18) -0.0024(17)
O00R 0.054(3) 0.060(3) 0.060(3) -0.005(2) 0.002(2) 0.002(2)
N00S 0.050(3) 0.029(2) 0.037(2) 0.0069(17) -0.0285(19) -0.0082(18)
N00T 0.046(2) 0.027(2) 0.034(2) -0.0019(16) -0.0234(18) -0.0030(17)
N00U 0.045(2) 0.034(2) 0.033(2) 0.0037(17) -0.0225(18) -0.0044(18)
O00V 0.054(3) 0.074(3) 0.053(2) -0.007(2) -0.011(2) -0.001(2)
O00W 0.092(3) 0.047(2) 0.056(3) -0.012(2) 0.004(2) -0.023(2)
O00X 0.069(3) 0.074(3) 0.051(2) -0.011(2) 0.002(2) -0.009(2)
O00Y 0.055(3) 0.093(4) 0.055(3) 0.007(2) -0.005(2) -0.018(2)
O00Z 0.054(2) 0.090(3) 0.035(2) -0.003(2) -0.0175(18) 0.005(2)
C010 0.027(2) 0.031(2) 0.0222(19) -0.0024(17) -0.0096(16) 0.0003(17)
C011 0.028(2) 0.028(2) 0.024(2) -0.0029(17) -0.0082(17) 0.0023(17)
O012 0.048(3) 0.019(2) 0.147(6) 0.000 0.000 0.008(2)
O013 0.073(3) 0.073(3) 0.054(3) 0.009(2) -0.002(2) -0.010(2)
C014 0.0214(19) 0.026(2) 0.0170(17) -0.0004(15) -0.0037(15) -0.0033(16)
C015 0.028(2) 0.032(2) 0.0230(19) -0.0006(17) -0.0074(17) 0.0008(18)
C016 0.036(2) 0.030(2) 0.029(2) -0.0040(18) -0.0108(19) 0.0027(19)
C017 0.027(2) 0.031(2) 0.023(2) -0.0022(17) -0.0070(17) -0.0031(18)
O018 0.095(6) 0.073(5) 0.113(6) 0.000 0.000 -0.044(4)
O019 0.073(3) 0.076(3) 0.072(3) -0.016(3) -0.008(3) -0.006(3)
C01A 0.029(2) 0.025(2) 0.0194(19) 0.0013(16) -0.0060(16) -0.0025(17)
C01B 0.0198(19) 0.035(2) 0.0199(18) -0.0013(17) -0.0031(15) 0.0017(17)
C01C 0.032(2) 0.026(2) 0.023(2) 0.0000(16) -0.0076(17) -0.0071(17)
C01D 0.028(2) 0.026(2) 0.0198(18) -0.0002(16) -0.0078(16) -0.0030(17)
C01E 0.029(2) 0.023(2) 0.026(2) -0.0036(16) -0.0075(17) -0.0006(17)
O01F 0.055(3) 0.099(4) 0.085(3) -0.029(3) 0.027(3) -0.022(3)
O01G 0.088(4) 0.079(3) 0.073(3) -0.002(3) -0.026(3) -0.004(3)
C01H 0.034(2) 0.026(2) 0.028(2) -0.0006(17) -0.0139(18) 0.0021(18)
C01I 0.037(2) 0.031(2) 0.023(2) -0.0004(17) -0.0134(18) -0.0066(19)
C01J 0.034(2) 0.033(2) 0.027(2) -0.0008(18) -0.0142(18) 0.0003(19)
C01K 0.022(2) 0.036(2) 0.0227(19) -0.0019(17) -0.0066(16) -0.0019(17)
C01L 0.036(2) 0.031(2) 0.028(2) 0.0029(18) -0.0139(19) -0.0060(19)
C01M 0.031(2) 0.036(2) 0.027(2) 0.0003(18) -0.0127(18) -0.0001(19)
C01N 0.032(2) 0.036(2) 0.026(2) -0.0014(18) -0.0142(18) -0.0014(19)
O01O 0.088(6) 0.085(6) 0.109(7) 0.000 0.000 -0.012(5)
C01P 0.034(2) 0.028(2) 0.027(2) -0.0009(17) -0.0123(18) -0.0053(18)
C01Q 0.041(3) 0.031(2) 0.028(2) 0.0001(18) -0.0170(19) -0.005(2)
C01R 0.026(2) 0.026(2) 0.024(2) 0.0016(16) -0.0050(16) -0.0039(17)
C01S 0.027(2) 0.023(2) 0.025(2) -0.0005(16) -0.0068(16) -0.0054(16)
C01T 0.022(2) 0.035(2) 0.0183(18) -0.0001(17) -0.0013(15) -0.0012(17)
C01U 0.043(3) 0.030(2) 0.027(2) -0.0033(18) -0.0181(19) 0.001(2)
O01V 0.155(6) 0.111(5) 0.060(3) 0.009(3) 0.019(4) -0.029(4)
C01W 0.045(3) 0.029(2) 0.030(2) 0.0018(18) -0.018(2) -0.002(2)
C01X 0.035(2) 0.034(2) 0.031(2) -0.0016(19) -0.0165(19) -0.0052(19)
C01Y 0.026(2) 0.028(2) 0.0232(19) -0.0045(16) -0.0052(16) 0.0050(17)
O01Z 0.097(5) 0.033(3) 0.127(5) 0.000 0.000 0.015(3)
O020 0.035(4) 0.086(6) 0.040(4) -0.009(4) -0.018(3) 0.033(4)
O021 0.033(4) 0.089(7) 0.051(5) -0.013(4) -0.002(3) -0.008(4)
O022 0.070(6) 0.101(8) 0.058(5) -0.027(5) 0.017(5) -0.027(6)
O023 0.063(6) 0.093(7) 0.069(6) -0.026(5) -0.015(4) 0.033(5)
O7 0.101(12) 0.041(7) 0.133(15) 0.000 0.000 -0.002(8)
O4 0.041(7) 0.084(8) 0.031(6) -0.004(6) 0.004(5) 0.015(6)
O5 0.119(8) 0.085(7) 0.051(6) 0.002(6) 0.030(6) -0.016(7)
O6 0.051(14) 0.09(2) 0.052(14) 0.000 0.000 0.001(13)
O2 0.070(8) 0.073(8) 0.057(8) 0.010(7) 0.000(7) 0.034(7)
O1 0.062(8) 0.081(9) 0.060(8) -0.012(7) 0.008(7) 0.016(7)
O3 0.040(9) 0.076(10) 0.091(11) 0.000 0.000 0.022(8)
O8 0.116(18) 0.073(15) 0.102(17) 0.000 0.000 -0.049(14)
O9 0.111(18) 0.057(12) 0.105(16) -0.002(11) -0.034(14) 0.036(12)
O10 0.16(3) 0.084(19) 0.25(4) -0.06(2) 0.11(3) -0.016(19)
O12 0.142(19) 0.095(16) 0.063(14) 0.000 0.000 0.056(15)
O11 0.112(15) 0.141(16) 0.086(13) 0.043(13) 0.013(12) 0.001(13)
O13 0.055(15) 0.067(16) 0.047(14) 0.003(13) 0.012(12) 0.007(13)
O14 0.079(13) 0.074(13) 0.069(13) -0.004(9) 0.000(9) -0.003(9)
O15 0.059(5) 0.056(5) 0.048(4) 0.000(4) 0.002(4) 0.000(4)
O16 0.113(18) 0.071(13) 0.065(12) 0.015(10) -0.006(12) -0.040(13)
O17 0.047(16) 0.09(2) 0.17(4) 0.000 0.000 0.000(16)
O18 0.100(18) 0.071(15) 0.15(2) -0.007(15) 0.033(17) 0.019(13)

loop_
_atom_type_symbol
_atom_type_description
_atom_type_scat_dispersion_real
_atom_type_scat_dispersion_imag
_atom_type_scat_source
C C 0.0033 0.0016 'International Tables Vol C Tables 4.2.6.8 and 6.1.1.4'
H H 0.0000 0.0000 'International Tables Vol C Tables 4.2.6.8 and 6.1.1.4'
Cu Cu 0.3201 1.2651 'International Tables Vol C Tables 4.2.6.8 and 6.1.1.4'
N N 0.0061 0.0033 'International Tables Vol C Tables 4.2.6.8 and 6.1.1.4'
O O 0.0106 0.0060 'International Tables Vol C Tables 4.2.6.8 and 6.1.1.4'

loop_
_geom_angle_atom_site_label_1
_geom_angle_atom_site_label_2
_geom_angle_atom_site_label_3
_geom_angle
_geom_angle_site_symmetry_1
_geom_angle_site_symmetry_3
_geom_angle_publ_flag
O00F Cu01 Cu02 83.04(10) 2_765 . ?
O00F Cu01 Cu02 83.04(10) 9_766 . ?
O00F Cu01 O00F 88.3(2) 9_766 2_765 ?
O00F Cu01 O012 93.06(15) 2_765 . ?
O00F Cu01 O012 93.06(15) 9_766 . ?
O00I Cu01 Cu02 84.71(9) . . ?
O00I Cu01 Cu02 84.71(9) 10_556 . ?
O00I Cu01 O00F 167.74(14) 10_556 2_765 ?
O00I Cu01 O00F 89.62(16) . 2_765 ?
O00I Cu01 O00F 89.62(16) 10_556 9_766 ?
O00I Cu01 O00F 167.74(14) . 9_766 ?
O00I Cu01 O00I 89.8(2) 10_556 . ?
O00I Cu01 O012 99.12(15) 10_556 . ?
O00I Cu01 O012 99.13(15) . . ?
O012 Cu01 Cu02 174.54(17) . . ?
O008 Cu02 Cu01 85.31(9) 9_766 . ?
O008 Cu02 Cu01 85.31(9) 2_765 . ?
O008 Cu02 O008 87.9(2) 9_766 2_765 ?
O008 Cu02 O01Z 94.78(18) 2_765 . ?
O008 Cu02 O01Z 94.78(18) 9_766 . ?
O00A Cu02 Cu01 83.51(9) 10_556 . ?
O00A Cu02 Cu01 83.51(9) . . ?
O00A Cu02 O008 88.98(14) 10_556 9_766 ?
O00A Cu02 O008 168.59(13) 10_556 2_765 ?
O00A Cu02 O008 88.98(14) . 2_765 ?
O00A Cu02 O008 168.59(13) . 9_766 ?
O00A Cu02 O00A 92.0(2) 10_556 . ?
O00A Cu02 O01Z 96.41(18) 10_556 . ?
O00A Cu02 O01Z 96.41(18) . . ?
O01Z Cu02 Cu01 179.9(2) . . ?
O005 Cu03 Cu04 85.84(9) 4_565 . ?
O005 Cu03 O006 90.13(13) 4_565 13_655 ?
O005 Cu03 O00H 105.60(13) 4_565 . ?
O006 Cu03 Cu04 85.94(8) 13_655 . ?
O006 Cu03 O00H 97.27(12) 13_655 . ?
O00E Cu03 Cu04 81.96(9) . . ?
O00E Cu03 O005 89.32(13) . 4_565 ?
O00E Cu03 O006 167.89(12) . 13_655 ?
O00E Cu03 O00H 94.53(13) . . ?
O00G Cu03 Cu04 80.99(8) 16_645 . ?
O00G Cu03 O005 166.82(12) 16_645 4_565 ?
O00G Cu03 O006 88.78(13) 16_645 13_655 ?
O00G Cu03 O00E 89.01(14) 16_645 . ?
O00G Cu03 O00H 87.56(13) 16_645 . ?
O00H Cu03 Cu04 168.05(10) . . ?
O007 Cu04 Cu03 81.84(9) 4_565 . ?
O007 Cu04 O009 94.72(13) 4_565 . ?
O007 Cu04 O00B 167.98(12) 4_565 16_645 ?
O007 Cu04 O00C 89.49(14) 4_565 . ?
O007 Cu04 O00D 90.92(14) 4_565 13_655 ?
O009 Cu04 Cu03 170.99(9) . . ?
O00B Cu04 Cu03 86.26(9) 16_645 . ?
O00B Cu04 O009 97.29(13) 16_645 . ?
O00B Cu04 O00C 87.92(14) 16_645 . ?
O00B Cu04 O00D 88.98(14) 16_645 13_655 ?
O00C Cu04 Cu03 85.76(9) . . ?
O00C Cu04 O009 102.60(13) . . ?
O00D Cu04 Cu03 81.38(9) 13_655 . ?
O00D Cu04 O009 90.38(12) 13_655 . ?
O00D Cu04 O00C 166.94(12) 13_655 . ?
C01B O005 Cu03 118.9(3) . 3_655 ?
C01R O006 Cu03 118.6(3) . 13_655 ?
C01B O007 Cu04 124.9(3) . 3_655 ?
C01T O008 Cu02 121.7(3) . 9_766 ?
Cu04 O009 H00A 109.4 . . ?
Cu04 O009 H00B 109.8 . . ?
H00A O009 H00B 104.4 . . ?
C014 O00A Cu02 123.4(3) . . ?
C01Y O00B Cu04 118.6(3) . 15_565 ?
C01S O00C Cu04 119.0(3) . . ?
C01R O00D Cu04 124.7(3) . 13_655 ?
C01S O00E Cu03 124.7(3) . . ?
C01T O00F Cu01 124.6(3) . 9_766 ?
C01Y O00G Cu03 124.1(3) . 15_565 ?
Cu03 O00H H00C 129.3 . . ?
Cu03 O00H H00D 109.1 . . ?
H00C O00H H00D 102.0 . . ?
C014 O00I Cu01 122.5(3) . . ?
H00E O00J H00F 92.0 . . ?
H00G O00K H00K 102.4 . . ?
C01J N00L H00L 115.7 . . ?
C01U N00L H00L 115.5 . . ?
C01U N00L C01J 128.8(4) . . ?
H00H O00M H00I 122.7 . . ?
H00J O00N H00M 106.2 . . ?
C01L N00O H00O 111.4 . . ?
C01W N00O H00O 118.0 . . ?
C01W N00O C01L 129.9(4) . . ?
H00N O00P H00P 104.7 . . ?
C01U N00Q C01W 113.6(4) . . ?
H00Q O00R H00R 120.2 . . ?
C01Q N00S H00S 114.9 . . ?
C01Q N00S C01X 130.2(4) . . ?
C01X N00S H00S 114.9 . . ?
C01Q N00T C01U 114.3(4) . . ?
C01W N00U C01Q 114.0(4) . . ?
H00T O00V H00U 116.1 . . ?
H00V O00W H00W 107.5 . . ?
H00X O00X H00Y 112.1 . . ?
H00Z O00Y H 114.2 . . ?
H00 O00Z HA 104.5 . . ?
C011 C010 H010 120.5 . . ?
C011 C010 C01E 118.9(4) . . ?
C01E C010 H010 120.5 . . ?
C010 C011 C016 120.7(4) . . ?
C010 C011 C01Y 120.7(4) . . ?
C016 C011 C01Y 118.5(4) . . ?
Cu01 O012 H01A 109.4 . . ?
Cu01 O012 H01A 109.40(15) . 10_556 ?
Cu01 O012 H01B 138.0 . . ?
H01A O012 H01A 46.9 . 10_556 ?
H01A O012 H01B 109.0 . . ?
H01B O012 H01A 109.0 . 10_556 ?
H01F O013 H01G 100.8 . . ?
O00A C014 C01D 117.3(4) . . ?
O00I C014 O00A 125.4(4) . . ?
O00I C014 C01D 117.3(4) . . ?
C017 C015 C01B 118.2(4) . . ?
C01N C015 C017 121.3(4) . . ?
C01N C015 C01B 120.4(4) . . ?
C011 C016 H016 120.0 . . ?
C01J C016 C011 120.0(4) . . ?
C01J C016 H016 120.0 . . ?
C015 C017 H017 120.5 . . ?
C01K C017 C015 118.9(4) . . ?
C01K C017 H017 120.5 . . ?
H01J O018 H01J 95.0 . 10_556 ?
H01J O018 H01K 10.4 . 10_556 ?
H01J O018 H01K 104.4 . . ?
H01J O018 H01K 104.4 10_556 10_556 ?
H01J O018 H8A 109.5 . 10_556 ?
H01J O018 H8A 100.0 . . ?
H01K O018 H01J 10.3 . 10_556 ?
H01K O018 H01K 113.4 . 10_556 ?
H01K O018 H8A 111.3 . . ?
H01K O018 H8A 100.5 . 10_556 ?
H8A O018 H01J 100.0 10_556 10_556 ?
H8A O018 H01J 109.5 . 10_556 ?
H8A O018 H01K 111.3 10_556 10_556 ?
H8A O018 H01K 100.5 . 10_556 ?
H8A O018 H8A 12.5 . 10_556 ?
H01L O019 H01O 107.4 . . ?
C01C C01A H01C 120.5 . . ?
C01C C01A C01D 119.0(4) . . ?
C01D C01A H01C 120.5 . . ?
O005 C01B C015 118.0(4) . . ?
O007 C01B O005 125.4(4) . . ?
O007 C01B C015 116.6(3) . . ?
C01A C01C C01S 120.9(4) . . ?
C01I C01C C01A 119.9(4) . . ?
C01I C01C C01S 119.2(4) . . ?
C01A C01D C014 119.3(4) . . ?
C01P C01D C014 119.3(4) . . ?
C01P C01D C01A 121.3(4) . . ?
C010 C01E C01H 121.1(4) . . ?
C010 C01E C01R 118.8(4) . . ?
C01H C01E C01R 120.1(4) . . ?
H01Q O01F H01R 107.9 . . ?
H01S O01G H01T 100.8 . . ?
C01E C01H H01H 120.4 . . ?
C01J C01H C01E 119.3(4) . . ?
C01J C01H H01H 120.4 . . ?
C01C C01I H01I 119.5 . . ?
C01L C01I C01C 121.0(4) . . ?
C01L C01I H01I 119.5 . . ?
C016 C01J N00L 115.4(4) . . ?
C01H C01J N00L 124.4(4) . . ?
C01H C01J C016 120.1(4) . . ?
C017 C01K C01M 120.1(4) . . ?
C017 C01K C01T 119.6(4) . . ?
C01M C01K C01T 120.3(4) . . ?
C01I C01L N00O 116.2(4) . . ?
C01I C01L C01P 119.4(4) . . ?
C01P C01L N00O 124.4(4) . . ?
C01K C01M H01M 119.4 . . ?
C01K C01M C01X 121.2(4) . . ?
C01X C01M H01M 119.4 . . ?
C015 C01N H01N 119.9 . . ?
C015 C01N C01X 120.2(4) . . ?
C01X C01N H01N 119.9 . . ?
H01U O01O H01V 106.3 . . ?
H8A O01O H01U 85.0 10_556 10_556 ?
H8A O01O H8B 53.6 10_556 10_556 ?
C01D C01P C01L 119.4(4) . . ?
C01D C01P H01P 120.3 . . ?
C01L C01P H01P 120.3 . . ?
N00S C01Q N00U 114.4(4) . . ?
N00T C01Q N00S 120.1(4) . . ?
N00T C01Q N00U 125.5(4) . . ?
O006 C01R C01E 117.9(4) . . ?
O00D C01R O006 125.4(4) . . ?
O00D C01R C01E 116.7(4) . . ?
O00C C01S C01C 117.4(4) . . ?
O00E C01S O00C 125.1(4) . . ?
O00E C01S C01C 117.5(4) . . ?
O008 C01T C01K 118.0(4) . . ?
O00F C01T O008 125.3(4) . . ?
O00F C01T C01K 116.7(4) . . ?
N00Q C01U N00L 119.3(4) . . ?
N00Q C01U N00T 126.5(4) . . ?
N00T C01U N00L 114.3(4) . . ?
H01W O01V H01X 121.5 . . ?
N00O C01W N00Q 113.3(4) . . ?
N00U C01W N00O 120.8(4) . . ?
N00U C01W N00Q 125.8(4) . . ?
N00S C01X C01N 125.2(4) . . ?
C01M C01X N00S 116.6(4) . . ?
C01M C01X C01N 118.2(4) . . ?
O00B C01Y C011 116.7(4) . . ?
O00G C01Y O00B 125.9(4) . . ?
O00G C01Y C011 117.3(4) . . ?
Cu02 O01Z H01D 139.12(19) . 10_556 ?
Cu02 O01Z H01D 139.1 . . ?
Cu02 O01Z H01E 116.4 . . ?
Cu02 O01Z H01E 116.36(19) . 10_556 ?
H01D O01Z H01D 38.7 . 10_556 ?
H01D O01Z H01E 104.5 10_556 10_556 ?
H01D O01Z H01E 104.5 . . ?
H01D O01Z H01E 86.9 . 10_556 ?
H01E O01Z H01D 86.9 . 10_556 ?
H01E O01Z H01E 54.9 . 10_556 ?
H02A O020 H02B 104.5 . . ?
H02C O021 H02D 107.5 . . ?
H02E O022 H02F 104.5 . . ?
H02G O023 H02H 104.5 . . ?
H7A O7 H7B 104.5 . . ?
H4A O4 H4B 106.6 . . ?
H5A O5 H5B 126.7 . . ?
H6A O6 H6A 96.8 . 10_556 ?
H6A O6 H6B 22.2 . 10_556 ?
H6A O6 H6B 110.3 . . ?
H6A O6 H6B 110.3 10_556 10_556 ?
H6B O6 H6A 22.2 . 10_556 ?
H6B O6 H6B 116.7 . 10_556 ?
H2A O2 H2B 130.4 . . ?
H1A O1 H1B 113.0 . . ?
H3A O3 H3B 103.0 . . ?
H3A O3 H3B 103.0 . 10_556 ?
H3B O3 H3B 114.2 . 10_556 ?
H8A O8 H01U 129.9 . 10_556 ?
H8A O8 H01U 142.3 10_556 10_556 ?
H8A O8 H8A 19.4 . 10_556 ?
H8A O8 H8B 91.2 10_556 10_556 ?
H8A O8 H8B 91.2 . . ?
H8A O8 H8B 71.8 . 10_556 ?
H8B O8 H01U 126.6 . 10_556 ?
H8B O8 H8A 71.8 . 10_556 ?
H8B O8 H8B 159.2 . 10_556 ?
H9A O9 H9B 104.6 . . ?
H10A O10 H10B 133.7 . . ?
H12A O12 H12A 59.8 . 10_556 ?
H12A O12 H12B 102.9 . . ?
H12A O12 H12B 103.0 10_556 10_556 ?
H12A O12 H12B 43.2 . 10_556 ?
H12B O12 H12A 43.2 . 10_556 ?
H12B O12 H12B 146.1 . 10_556 ?
H11A O11 H11B 107.3 . . ?
H13A O13 H13B 104.1 . . ?
H14A O14 H14B 87.0 . . ?
H15A O15 H15B 142.5 . . ?
H16A O16 H16B 104.5 . . ?
H17A O17 H17B 80.4 . . ?
H18A O18 H18B 140.5 . . ?

loop_
_geom_bond_atom_site_label_1
_geom_bond_atom_site_label_2
_geom_bond_distance
_geom_bond_site_symmetry_2
_geom_bond_publ_flag
Cu01 Cu02 2.6225(9) . ?
Cu01 O00F 1.961(3) 9_766 ?
Cu01 O00F 1.961(3) 2_765 ?
Cu01 O00I 1.944(3) . ?
Cu01 O00I 1.944(3) 10_556 ?
Cu01 O012 2.120(5) . ?
Cu02 O008 1.963(3) 9_766 ?
Cu02 O008 1.963(3) 2_765 ?
Cu02 O00A 1.955(3) 10_556 ?
Cu02 O00A 1.955(3) . ?
Cu02 O01Z 2.116(6) . ?
Cu03 Cu04 2.6238(6) . ?
Cu03 O005 1.964(3) 4_565 ?
Cu03 O006 1.965(3) 13_655 ?
Cu03 O00E 1.963(3) . ?
Cu03 O00G 1.956(3) 16_645 ?
Cu03 O00H 2.197(3) . ?
Cu04 O007 1.937(3) 4_565 ?
Cu04 O009 2.149(3) . ?
Cu04 O00B 1.948(3) 16_645 ?
Cu04 O00C 1.963(3) . ?
Cu04 O00D 1.950(3) 13_655 ?
O005 C01B 1.271(5) . ?
O006 C01R 1.268(5) . ?
O007 C01B 1.257(5) . ?
O008 C01T 1.257(5) . ?
O009 H00A 0.8739 . ?
O009 H00B 0.8737 . ?
O00A C014 1.254(5) . ?
O00B C01Y 1.266(5) . ?
O00C C01S 1.272(5) . ?
O00D C01R 1.259(5) . ?
O00E C01S 1.257(5) . ?
O00F C01T 1.247(5) . ?
O00G C01Y 1.253(5) . ?
O00H H00C 0.7904 . ?
O00H H00D 0.8694 . ?
O00I C014 1.248(5) . ?
O00J H00E 0.8553 . ?
O00J H00F 0.8039 . ?
O00K H00G 0.8703 . ?
O00K H00K 0.8649 . ?
N00L H00L 0.8801 . ?
N00L C01J 1.399(5) . ?
N00L C01U 1.355(6) . ?
O00M H00H 0.8772 . ?
O00M H00I 0.7822 . ?
O00N H00J 0.9274 . ?
O00N H00M 0.8628 . ?
N00O H00O 1.0169 . ?
N00O C01L 1.409(6) . ?
N00O C01W 1.341(6) . ?
O00P H00N 0.8829 . ?
O00P H00P 0.7620 . ?
N00Q C01U 1.333(6) . ?
N00Q C01W 1.350(6) . ?
O00R H00Q 0.9836 . ?
O00R H00R 1.0225 . ?
N00S H00S 0.8800 . ?
N00S C01Q 1.350(6) . ?
N00S C01X 1.395(6) . ?
N00T C01Q 1.326(6) . ?
N00T C01U 1.345(6) . ?
N00U C01Q 1.360(6) . ?
N00U C01W 1.337(6) . ?
O00V H00T 0.8693 . ?
O00V H00U 0.7915 . ?
O00W H00V 0.8689 . ?
O00W H00W 0.8094 . ?
O00X H00X 0.8634 . ?
O00X H00Y 0.9866 . ?
O00Y H00Z 0.8022 . ?
O00Y H 0.8707 . ?
O00Z H00 0.8705 . ?
O00Z HA 0.8703 . ?
C010 H010 0.9500 . ?
C010 C011 1.387(6) . ?
C010 C01E 1.388(6) . ?
C011 C016 1.391(6) . ?
C011 C01Y 1.485(6) . ?
O012 H01A 0.8693 . ?
O012 H01A 0.8693 10_556 ?
O012 H01B 0.9407 . ?
O013 H01F 0.8697 . ?
O013 H01G 0.8974 . ?
C014 C01D 1.498(5) . ?
C015 C017 1.390(6) . ?
C015 C01B 1.496(6) . ?
C015 C01N 1.378(6) . ?
C016 H016 0.9500 . ?
C016 C01J 1.390(6) . ?
C017 H017 0.9500 . ?
C017 C01K 1.383(6) . ?
O018 H01J 0.8707 . ?
O018 H01J 0.8707 10_556 ?
O018 H01K 0.8702 10_556 ?
O018 H01K 0.8700 . ?
O018 H8A 1.4756 . ?
O018 H8A 1.48(4) 10_556 ?
O019 H01L 0.8702 . ?
O019 H01O 1.0494 . ?
C01A H01C 0.9500 . ?
C01A C01C 1.392(6) . ?
C01A C01D 1.393(6) . ?
C01C C01I 1.387(6) . ?
C01C C01S 1.480(6) . ?
C01D C01P 1.382(6) . ?
C01E C01H 1.398(6) . ?
C01E C01R 1.491(6) . ?
O01F H01Q 0.9286 . ?
O01F H01R 0.8874 . ?
O01G H01S 0.7576 . ?
O01G H01T 0.7254 . ?
C01H H01H 0.9500 . ?
C01H C01J 1.388(6) . ?
C01I H01I 0.9500 . ?
C01I C01L 1.384(6) . ?
C01K C01M 1.390(6) . ?
C01K C01T 1.491(5) . ?
C01L C01P 1.398(6) . ?
C01M H01M 0.9500 . ?
C01M C01X 1.394(6) . ?
C01N H01N 0.9500 . ?
C01N C01X 1.400(6) . ?
O01O H01U 0.8693 10_556 ?
O01O H01U 0.8693 . ?
O01O H01V 0.8684 . ?
O01O H8A 1.46(4) 10_556 ?
O01O H8B 1.43(2) 10_556 ?
C01P H01P 0.9500 . ?
O01V H01W 0.8691 . ?
O01V H01X 0.9565 . ?
O01Z H01D 0.8702 . ?
O01Z H01D 0.8702 10_556 ?
O01Z H01E 0.8700 . ?
O01Z H01E 0.8700 10_556 ?
O020 H02A 0.8703 . ?
O020 H02B 0.8699 . ?
O021 H02C 0.9154 . ?
O021 H02D 0.8710 . ?
O022 H02E 0.8105 . ?
O022 H02F 0.9101 . ?
O023 H02G 0.8699 . ?
O023 H02H 0.8702 . ?
O7 H7A 0.8693 . ?
O7 H7B 0.8706 . ?
O4 H4A 0.8699 . ?
O4 H4B 0.9786 . ?
O5 H5A 0.8694 . ?
O5 H5B 0.8156 . ?
O6 H6A 0.8572 . ?
O6 H6A 0.8572 10_556 ?
O6 H6B 0.8685 . ?
O6 H6B 0.8683 10_556 ?
O2 H2A 0.8703 . ?
O2 H2B 0.8248 . ?
O1 H1A 0.9793 . ?
O1 H1B 0.8700 . ?
O3 H3A 0.9301 . ?
O3 H3B 0.7460 10_556 ?
O3 H3B 0.7459 . ?
O8 H8A 0.9532 10_556 ?
O8 H8A 0.9532 . ?
O8 H8B 0.8700 . ?
O8 H8B 0.8700 10_556 ?
O9 H9A 0.8692 . ?
O9 H9B 0.8699 . ?
O10 H10A 0.8223 . ?
O10 H10B 0.7870 . ?
O12 H12A 0.9068 . ?
O12 H12A 0.9069 10_556 ?
O12 H12B 0.9010 10_556 ?
O12 H12B 0.9010 . ?
O11 H11A 0.8692 . ?
O11 H11B 0.7868 . ?
O13 H13A 0.8625 . ?
O13 H13B 0.9573 . ?
O14 H14A 0.8888 . ?
O14 H14B 0.9401 . ?
O15 H15A 0.9037 . ?
O15 H15B 0.8703 . ?
O16 H16A 0.8704 . ?
O16 H16B 0.8703 . ?
O17 H17A 0.9263 . ?
O17 H17B 0.9285 . ?
O18 H18A 0.8094 . ?
O18 H18B 0.7875 . ?

loop_
_geom_torsion_atom_site_label_1
_geom_torsion_atom_site_label_2
_geom_torsion_atom_site_label_3
_geom_torsion_atom_site_label_4
_geom_torsion
_geom_torsion_site_symmetry_1
_geom_torsion_site_symmetry_2
_geom_torsion_site_symmetry_3
_geom_torsion_site_symmetry_4
_geom_torsion_publ_flag
Cu01 O00F C01T O008 -0.3(6) 9_766 . . . ?
Cu01 O00F C01T C01K 179.5(3) 9_766 . . . ?
Cu01 O00I C014 O00A -9.2(6) . . . . ?
Cu01 O00I C014 C01D 168.6(3) . . . . ?
Cu02 O008 C01T O00F -0.3(6) 9_766 . . . ?
Cu02 O008 C01T C01K 179.8(3) 9_766 . . . ?
Cu02 O00A C014 O00I 7.5(6) . . . . ?
Cu02 O00A C014 C01D -170.3(3) . . . . ?
Cu03 O005 C01B O007 5.5(6) 3_655 . . . ?
Cu03 O005 C01B C015 -173.5(3) 3_655 . . . ?
Cu03 O006 C01R O00D -8.6(6) 13_655 . . . ?
Cu03 O006 C01R C01E 172.7(3) 13_655 . . . ?
Cu03 O00E C01S O00C -0.3(6) . . . . ?
Cu03 O00E C01S C01C 178.3(3) . . . . ?
Cu03 O00G C01Y O00B -14.4(6) 15_565 . . . ?
Cu03 O00G C01Y C011 164.4(3) 15_565 . . . ?
Cu04 O007 C01B O005 11.9(6) 3_655 . . . ?
Cu04 O007 C01B C015 -169.1(3) 3_655 . . . ?
Cu04 O00B C01Y O00G -5.5(6) 15_565 . . . ?
Cu04 O00B C01Y C011 175.7(3) 15_565 . . . ?
Cu04 O00C C01S O00E 16.8(6) . . . . ?
Cu04 O00C C01S C01C -161.8(3) . . . . ?
Cu04 O00D C01R O006 -11.1(6) 13_655 . . . ?
Cu04 O00D C01R C01E 167.7(3) 13_655 . . . ?
O00A C014 C01D C01A -178.0(4) . . . . ?
O00A C014 C01D C01P 5.1(6) . . . . ?
O00I C014 C01D C01A 4.0(6) . . . . ?
O00I C014 C01D C01P -172.9(4) . . . . ?
N00O C01L C01P C01D -179.7(5) . . . . ?
C010 C011 C016 C01J 1.9(7) . . . . ?
C010 C011 C01Y O00B -5.6(6) . . . . ?
C010 C011 C01Y O00G 175.5(4) . . . . ?
C010 C01E C01H C01J -0.3(7) . . . . ?
C010 C01E C01R O006 162.8(4) . . . . ?
C010 C01E C01R O00D -16.0(6) . . . . ?
C011 C010 C01E C01H 2.4(7) . . . . ?
C011 C010 C01E C01R -174.3(4) . . . . ?
C011 C016 C01J N00L 176.0(4) . . . . ?
C011 C016 C01J C01H 0.2(7) . . . . ?
C014 C01D C01P C01L 174.6(4) . . . . ?
C015 C017 C01K C01M 0.2(7) . . . . ?
C015 C017 C01K C01T -179.6(4) . . . . ?
C015 C01N C01X N00S -177.5(5) . . . . ?
C015 C01N C01X C01M 2.8(7) . . . . ?
C016 C011 C01Y O00B 170.0(4) . . . . ?
C016 C011 C01Y O00G -8.9(6) . . . . ?
C017 C015 C01B O005 170.4(4) . . . . ?
C017 C015 C01B O007 -8.7(6) . . . . ?
C017 C015 C01N C01X -2.7(7) . . . . ?
C017 C01K C01M C01X 0.1(7) . . . . ?
C017 C01K C01T O008 -161.7(4) . . . . ?
C017 C01K C01T O00F 18.5(6) . . . . ?
C01A C01C C01I C01L 0.2(7) . . . . ?
C01A C01C C01S O00C 5.5(6) . . . . ?
C01A C01C C01S O00E -173.1(4) . . . . ?
C01A C01D C01P C01L -2.2(7) . . . . ?
C01B C015 C017 C01K -178.7(4) . . . . ?
C01B C015 C01N C01X 177.1(4) . . . . ?
C01C C01A C01D C014 -175.8(4) . . . . ?
C01C C01A C01D C01P 1.0(7) . . . . ?
C01C C01I C01L N00O -179.5(5) . . . . ?
C01C C01I C01L C01P -1.4(7) . . . . ?
C01D C01A C01C C01I 0.0(7) . . . . ?
C01D C01A C01C C01S 177.2(4) . . . . ?
C01E C010 C011 C016 -3.2(7) . . . . ?
C01E C010 C011 C01Y 172.3(4) . . . . ?
C01E C01H C01J N00L -176.4(5) . . . . ?
C01E C01H C01J C016 -1.0(7) . . . . ?
C01H C01E C01R O006 -13.9(6) . . . . ?
C01H C01E C01R O00D 167.2(4) . . . . ?
C01I C01C C01S O00C -177.3(4) . . . . ?
C01I C01C C01S O00E 4.1(6) . . . . ?
C01I C01L C01P C01D 2.4(7) . . . . ?
C01J N00L C01U N00Q -21.3(8) . . . . ?
C01J N00L C01U N00T 160.0(5) . . . . ?
C01K C01M C01X N00S 178.8(4) . . . . ?
C01K C01M C01X C01N -1.6(7) . . . . ?
C01L N00O C01W N00Q 179.5(5) . . . . ?
C01L N00O C01W N00U 0.5(9) . . . . ?
C01M C01K C01T O008 18.6(6) . . . . ?
C01M C01K C01T O00F -161.3(4) . . . . ?
C01N C015 C017 C01K 1.2(7) . . . . ?
C01N C015 C01B O005 -9.4(6) . . . . ?
C01N C015 C01B O007 171.5(4) . . . . ?
C01Q N00S C01X C01M 179.3(5) . . . . ?
C01Q N00S C01X C01N -0.4(9) . . . . ?
C01Q N00T C01U N00L -177.8(5) . . . . ?
C01Q N00T C01U N00Q 3.5(8) . . . . ?
C01Q N00U C01W N00O -176.2(5) . . . . ?
C01Q N00U C01W N00Q 4.9(8) . . . . ?
C01R C01E C01H C01J 176.4(4) . . . . ?
C01S C01C C01I C01L -177.1(4) . . . . ?
C01T C01K C01M C01X 179.8(4) . . . . ?
C01U N00L C01J C016 175.4(5) . . . . ?
C01U N00L C01J C01H -9.1(9) . . . . ?
C01U N00Q C01W N00O -179.2(5) . . . . ?
C01U N00Q C01W N00U -0.3(8) . . . . ?
C01U N00T C01Q N00S 179.9(5) . . . . ?
C01U N00T C01Q N00U 2.1(8) . . . . ?
C01W N00O C01L C01I -158.7(5) . . . . ?
C01W N00O C01L C01P 23.2(9) . . . . ?
C01W N00Q C01U N00L 177.0(5) . . . . ?
C01W N00Q C01U N00T -4.3(8) . . . . ?
C01W N00U C01Q N00S 176.2(5) . . . . ?
C01W N00U C01Q N00T -5.9(8) . . . . ?
C01X N00S C01Q N00T -1.0(9) . . . . ?
C01X N00S C01Q N00U 177.1(5) . . . . ?
C01Y C011 C016 C01J -173.7(4) . . . . ?

loop_
_smtbx_masks_void_nr
_smtbx_masks_void_average_x
_smtbx_masks_void_average_y
_smtbx_masks_void_average_z
_smtbx_masks_void_volume
_smtbx_masks_void_count_electrons
_smtbx_masks_void_content
1 0.000 0.000 0.000 740.0 0.0 ?
2 0.080 0.326 0.221 10.8 0.3 ?
3 0.080 0.326 0.779 10.8 0.3 ?
4 0.174 0.580 0.279 10.8 0.3 ?
5 0.174 0.580 0.721 10.8 0.3 ?
6 0.178 0.225 0.080 9.2 0.7 ?
7 0.178 0.225 0.920 9.2 0.7 ?
8 0.225 0.822 0.080 9.2 0.8 ?
9 0.225 0.822 0.920 9.2 0.7 ?
10 0.275 0.678 0.420 9.2 0.7 ?
11 0.275 0.678 0.580 9.2 0.7 ?
12 0.500 0.500 0.500 740.0 0.0 ?
13 0.326 0.920 0.221 10.8 0.3 ?
14 0.326 0.920 0.779 10.8 0.3 ?
15 0.322 0.275 0.420 9.2 0.7 ?
16 0.322 0.275 0.580 9.2 0.8 ?
17 0.420 0.174 0.279 10.8 0.3 ?
18 0.420 0.174 0.721 10.8 0.3 ?
19 0.580 0.826 0.279 10.8 0.3 ?
20 0.580 0.826 0.721 10.8 0.3 ?
21 0.674 0.080 0.221 10.8 0.3 ?
22 0.674 0.080 0.779 10.8 0.3 ?
23 0.678 0.725 0.420 9.2 0.7 ?
24 0.678 0.725 0.580 9.2 0.7 ?
25 0.725 0.322 0.420 9.2 0.7 ?
26 0.725 0.322 0.580 9.2 0.8 ?
27 0.775 0.178 0.080 9.2 0.7 ?
28 0.775 0.178 0.920 9.2 0.7 ?
29 0.826 0.420 0.279 10.8 0.3 ?
30 0.826 0.420 0.721 10.8 0.3 ?
31 0.822 0.775 0.080 9.2 0.8 ?
32 0.822 0.775 0.920 9.2 0.7 ?
33 0.920 0.674 0.221 10.8 0.3 ?
34 0.920 0.674 0.779 10.8 0.3 ?
